data_4504020
loop_
_publ_author_name
'Jin, Shouwen'
'Chen, Wanzhi'
'Qiu, Huayu'

_publ_section_title
;
 Syntheses and Structural Characterization of a One-Dimensional Chain,
 Two-Dimensional Noninterpenetrated Grid, and Three-Dimensional
 Polycatenane Coordination Polymers Assembled from Flexible Bidentate
 Imidazolyl Ligands
;
_journal_issue 10
_journal_name_full 'Crystal Growth &amp; Design'
_journal_page_first 2071
_journal_paper_doi 10.1021/cg060666q
_journal_volume 7
_journal_year 2007
_chemical_formula_sum 'C28 H40 N4 Ni O10'
_chemical_formula_weight 651.35
_chemical_name_systematic
; 
 ? 
;
_space_group_IT_number 2
_symmetry_cell_setting triclinic
_symmetry_space_group_name_Hall '-P 1'
_symmetry_space_group_name_H-M 'P -1'
_atom_sites_solution_hydrogens geom
_atom_sites_solution_primary direct
_atom_sites_solution_secondary difmap
_audit_creation_method SHELXL-97
_cell_angle_alpha 89.302(6)
_cell_angle_beta 76.287(6)
_cell_angle_gamma 86.998(6)
_cell_formula_units_Z 1
_cell_length_a 8.514(5)
_cell_length_b 9.242(5)
_cell_length_c 10.409(5)
_cell_measurement_temperature 298(2)
_cell_volume 794.6(7)
_computing_structure_refinement 'SHELXL-97 (Sheldrick, 1997)'
_computing_structure_solution 'SHELXS-97 (Sheldrick, 1990)'
_diffrn_ambient_temperature 298(2)
_diffrn_measured_fraction_theta_full 0.984
_diffrn_measured_fraction_theta_max 0.984
_diffrn_radiation_monochromator graphite
_diffrn_radiation_source 'fine-focus sealed tube'
_diffrn_radiation_type MoK\a
_diffrn_radiation_wavelength 0.71073
_diffrn_reflns_av_R_equivalents 0.0228
_diffrn_reflns_av_sigmaI/netI 0.0497
_diffrn_reflns_limit_h_max 10
_diffrn_reflns_limit_h_min -7
_diffrn_reflns_limit_k_max 10
_diffrn_reflns_limit_k_min -10
_diffrn_reflns_limit_l_max 11
_diffrn_reflns_limit_l_min -12
_diffrn_reflns_number 4139
_diffrn_reflns_theta_full 25.02
_diffrn_reflns_theta_max 25.02
_diffrn_reflns_theta_min 2.01
_exptl_absorpt_coefficient_mu 0.670
_exptl_absorpt_correction_T_max 0.9484
_exptl_absorpt_correction_T_min 0.8093
_exptl_absorpt_correction_type multi-scan
_exptl_absorpt_process_details sadabs
_exptl_crystal_density_diffrn 1.361
_exptl_crystal_density_method 'not measured'
_exptl_crystal_F_000 344
_exptl_crystal_size_max 0.33
_exptl_crystal_size_mid 0.29
_exptl_crystal_size_min 0.08
_refine_diff_density_max 0.333
_refine_diff_density_min -0.339
_refine_diff_density_rms 0.053
_refine_ls_extinction_method none
_refine_ls_goodness_of_fit_ref 1.041
_refine_ls_matrix_type full
_refine_ls_number_parameters 196
_refine_ls_number_reflns 2754
_refine_ls_number_restraints 0
_refine_ls_restrained_S_all 1.041
_refine_ls_R_factor_all 0.0583
_refine_ls_R_factor_gt 0.0411
_refine_ls_shift/su_max 0.000
_refine_ls_shift/su_mean 0.000
_refine_ls_structure_factor_coef Fsqd
_refine_ls_weighting_details 'calc w=1/[\s^2^(Fo^2^)+(0.0397P)^2^+0.2630P] where P=(Fo^2^+2Fc^2^)/3'
_refine_ls_weighting_scheme calc
_refine_ls_wR_factor_gt 0.0888
_refine_ls_wR_factor_ref 0.0991
_reflns_number_gt 2193
_reflns_number_total 2754
_reflns_threshold_expression >2sigma(I)
_cod_data_source_file cg060666qsi20061001_064709.cif
_cod_data_source_block 060811d
_cod_depositor_comments
;
The following automatic conversions were performed:

'_symmetry_cell_setting' value 'Triclinic' changed to 'triclinic'
according to /home/saulius/struct/CIF-dictionaries/cif_core.dic
dictionary named 'cif_core.dic' version 2.4.1 from 2010-06-29.

Automatic conversion script
Id: cif_fix_values 1715 2011-07-08 13:25:40Z adriana 
;
_cod_original_sg_symbol_H-M P-1
_cod_database_code 4504020

loop_
_symmetry_equiv_pos_as_xyz
'x, y, z'
'-x, -y, -z'

loop_
_atom_site_label
_atom_site_type_symbol
_atom_site_fract_x
_atom_site_fract_y
_atom_site_fract_z
_atom_site_U_iso_or_equiv
_atom_site_adp_type
_atom_site_occupancy
_atom_site_symmetry_multiplicity
_atom_site_calc_flag
_atom_site_refinement_flags
Ni1 Ni 0.5000 0.5000 0.5000 0.03335(18) Uani 1 2 d S
N1 N 0.9450(3) 0.2846(2) 0.5183(2) 0.0429(6) Uani 1 1 d .
N2 N 0.7348(3) 0.4143(2) 0.4826(2) 0.0346(5) Uani 1 1 d .
O1 O 0.4267(2) 0.37459(19) 0.66399(17) 0.0392(5) Uani 1 1 d .
O2 O 0.4160(3) 0.5303(2) 0.82745(18) 0.0520(6) Uani 1 1 d .
O3 O 0.2606(3) -0.0556(2) 1.1469(2) 0.0636(7) Uani 1 1 d .
H3 H 0.2502 -0.1307 1.1092 0.095 Uiso 1 1 calc R
O4 O 0.4496(2) 0.32614(18) 0.38435(18) 0.0406(5) Uani 1 1 d .
H4 H 0.4855 0.3568 0.3094 0.061 Uiso 1 1 d R
O5 O 0.7647(3) 0.3097(3) 0.9608(3) 0.0782(8) Uani 1 1 d .
H5 H 0.7002 0.3556 1.0190 0.117 Uiso 1 1 calc R
C1 C 0.4045(3) 0.4050(3) 0.7849(3) 0.0368(6) Uani 1 1 d .
C2 C 0.3601(3) 0.2849(3) 0.8806(3) 0.0356(6) Uani 1 1 d .
C3 C 0.3467(4) 0.3033(3) 1.0153(3) 0.0444(7) Uani 1 1 d .
H3A H 0.3609 0.3940 1.0473 0.053 Uiso 1 1 calc R
C4 C 0.3128(4) 0.1889(3) 1.1021(3) 0.0502(8) Uani 1 1 d .
H4A H 0.3042 0.2035 1.1917 0.060 Uiso 1 1 calc R
C5 C 0.2912(4) 0.0529(3) 1.0574(3) 0.0467(8) Uani 1 1 d .
C6 C 0.3022(4) 0.0342(3) 0.9238(3) 0.0533(9) Uani 1 1 d .
H6 H 0.2854 -0.0560 0.8923 0.064 Uiso 1 1 calc R
C7 C 0.3375(4) 0.1476(3) 0.8378(3) 0.0472(8) Uani 1 1 d .
H7 H 0.3467 0.1322 0.7481 0.057 Uiso 1 1 calc R
C8 C 0.7876(3) 0.3240(3) 0.5633(3) 0.0409(7) Uani 1 1 d .
H8 H 0.7235 0.2912 0.6423 0.049 Uiso 1 1 calc R
C9 C 0.8665(4) 0.4338(3) 0.3805(3) 0.0463(8) Uani 1 1 d .
H9 H 0.8668 0.4930 0.3076 0.056 Uiso 1 1 calc R
C10 C 0.9957(4) 0.3547(3) 0.4013(3) 0.0525(8) Uani 1 1 d .
H10 H 1.0994 0.3491 0.3463 0.063 Uiso 1 1 calc R
C11 C 1.0420(4) 0.1802(3) 0.5781(3) 0.0533(8) Uani 1 1 d .
H11A H 0.9851 0.1620 0.6688 0.064 Uiso 1 1 calc R
H11B H 1.1440 0.2213 0.5797 0.064 Uiso 1 1 calc R
C12 C 1.0754(4) 0.0379(3) 0.5030(3) 0.0545(8) Uani 1 1 d .
H12A H 1.1362 0.0562 0.4136 0.065 Uiso 1 1 calc R
H12B H 1.1424 -0.0261 0.5448 0.065 Uiso 1 1 calc R
C13 C 0.5141(4) 0.1826(3) 0.3953(3) 0.0535(8) Uani 1 1 d .
H13A H 0.6298 0.1803 0.3647 0.080 Uiso 1 1 calc R
H13B H 0.4703 0.1184 0.3425 0.080 Uiso 1 1 calc R
H13C H 0.4857 0.1524 0.4860 0.080 Uiso 1 1 calc R
C14 C 0.9186(6) 0.3193(6) 0.9790(6) 0.153(3) Uani 1 1 d .
H14A H 0.9559 0.4141 0.9538 0.230 Uiso 1 1 calc R
H14B H 0.9899 0.2478 0.9254 0.230 Uiso 1 1 calc R
H14C H 0.9176 0.3026 1.0704 0.230 Uiso 1 1 calc R

loop_
_atom_site_aniso_label
_atom_site_aniso_U_11
_atom_site_aniso_U_22
_atom_site_aniso_U_33
_atom_site_aniso_U_23
_atom_site_aniso_U_13
_atom_site_aniso_U_12
Ni1 0.0351(3) 0.0303(3) 0.0332(3) 0.0002(2) -0.0056(2) 0.0011(2)
N1 0.0367(15) 0.0376(14) 0.0539(15) -0.0004(11) -0.0110(12) 0.0044(11)
N2 0.0330(13) 0.0309(12) 0.0383(13) 0.0007(10) -0.0059(11) 0.0011(10)
O1 0.0475(13) 0.0364(11) 0.0316(11) 0.0011(8) -0.0055(9) -0.0001(9)
O2 0.0769(17) 0.0398(12) 0.0390(12) -0.0011(9) -0.0115(11) -0.0101(11)
O3 0.096(2) 0.0472(13) 0.0427(13) 0.0114(10) -0.0071(12) -0.0092(13)
O4 0.0503(13) 0.0321(10) 0.0384(11) 0.0007(8) -0.0088(9) -0.0015(9)
O5 0.0751(19) 0.0570(15) 0.0898(19) -0.0172(13) 0.0068(15) -0.0044(13)
C1 0.0339(16) 0.0380(16) 0.0380(17) -0.0002(12) -0.0085(13) 0.0028(12)
C2 0.0363(16) 0.0354(15) 0.0342(15) 0.0018(12) -0.0073(12) 0.0004(12)
C3 0.057(2) 0.0377(16) 0.0400(17) -0.0029(13) -0.0137(14) -0.0030(14)
C4 0.067(2) 0.0508(19) 0.0313(16) 0.0009(14) -0.0093(15) 0.0004(16)
C5 0.054(2) 0.0446(18) 0.0389(17) 0.0061(14) -0.0056(15) -0.0032(15)
C6 0.078(2) 0.0350(17) 0.0445(19) -0.0003(14) -0.0075(17) -0.0106(16)
C7 0.062(2) 0.0467(18) 0.0318(16) -0.0011(13) -0.0083(14) -0.0028(15)
C8 0.0346(17) 0.0378(16) 0.0488(18) 0.0015(13) -0.0070(14) -0.0011(13)
C9 0.0458(19) 0.0446(18) 0.0444(18) 0.0073(14) -0.0037(15) 0.0009(15)
C10 0.0377(19) 0.054(2) 0.059(2) 0.0041(16) 0.0012(16) 0.0042(15)
C11 0.0422(19) 0.051(2) 0.070(2) 0.0028(16) -0.0235(17) 0.0083(15)
C12 0.0430(19) 0.0417(18) 0.079(2) 0.0044(16) -0.0174(18) 0.0101(14)
C13 0.066(2) 0.0338(17) 0.059(2) -0.0065(14) -0.0133(17) 0.0025(15)
C14 0.074(4) 0.158(6) 0.212(7) -0.093(5) 0.007(4) -0.029(4)

loop_
_atom_type_symbol
_atom_type_description
_atom_type_scat_dispersion_real
_atom_type_scat_dispersion_imag
_atom_type_scat_source
C C 0.0033 0.0016 'International Tables Vol C Tables 4.2.6.8 and 6.1.1.4'
H H 0.0000 0.0000 'International Tables Vol C Tables 4.2.6.8 and 6.1.1.4'
N N 0.0061 0.0033 'International Tables Vol C Tables 4.2.6.8 and 6.1.1.4'
O O 0.0106 0.0060 'International Tables Vol C Tables 4.2.6.8 and 6.1.1.4'
Ni Ni 0.3393 1.1124 'International Tables Vol C Tables 4.2.6.8 and 6.1.1.4'

loop_
_geom_angle_atom_site_label_1
_geom_angle_atom_site_label_2
_geom_angle_atom_site_label_3
_geom_angle
_geom_angle_site_symmetry_1
_geom_angle_site_symmetry_3
O1 Ni1 O1 180.0 2_666 .
O1 Ni1 N2 91.18(8) 2_666 .
O1 Ni1 N2 88.82(8) . .
O1 Ni1 N2 88.82(8) 2_666 2_666
O1 Ni1 N2 91.18(8) . 2_666
N2 Ni1 N2 180.0 . 2_666
O1 Ni1 O4 91.86(8) 2_666 .
O1 Ni1 O4 88.14(8) . .
N2 Ni1 O4 90.70(8) . .
N2 Ni1 O4 89.30(8) 2_666 .
O1 Ni1 O4 88.14(8) 2_666 2_666
O1 Ni1 O4 91.86(8) . 2_666
N2 Ni1 O4 89.30(8) . 2_666
N2 Ni1 O4 90.70(8) 2_666 2_666
O4 Ni1 O4 180.00(6) . 2_666
C8 N1 C10 106.5(2) . .
C8 N1 C11 127.3(3) . .
C10 N1 C11 126.2(3) . .
C8 N2 C9 104.9(2) . .
C8 N2 Ni1 127.78(19) . .
C9 N2 Ni1 127.28(19) . .
C1 O1 Ni1 130.40(19) . .
C5 O3 H3 109.5 . .
C13 O4 Ni1 121.51(17) . .
C13 O4 H4 109.5 . .
Ni1 O4 H4 100.6 . .
C14 O5 H5 109.5 . .
O1 C1 O2 123.7(3) . .
O1 C1 C2 116.9(2) . .
O2 C1 C2 119.3(2) . .
C7 C2 C3 117.3(3) . .
C7 C2 C1 120.9(2) . .
C3 C2 C1 121.7(3) . .
C4 C3 C2 121.0(3) . .
C4 C3 H3A 119.5 . .
C2 C3 H3A 119.5 . .
C3 C4 C5 120.8(3) . .
C3 C4 H4A 119.6 . .
C5 C4 H4A 119.6 . .
O3 C5 C4 118.1(3) . .
O3 C5 C6 123.3(3) . .
C4 C5 C6 118.6(3) . .
C7 C6 C5 120.5(3) . .
C7 C6 H6 119.8 . .
C5 C6 H6 119.8 . .
C6 C7 C2 121.9(3) . .
C6 C7 H7 119.1 . .
C2 C7 H7 119.1 . .
N2 C8 N1 112.1(3) . .
N2 C8 H8 124.0 . .
N1 C8 H8 124.0 . .
C10 C9 N2 110.0(3) . .
C10 C9 H9 125.0 . .
N2 C9 H9 125.0 . .
C9 C10 N1 106.6(3) . .
C9 C10 H10 126.7 . .
N1 C10 H10 126.7 . .
N1 C11 C12 112.1(3) . .
N1 C11 H11A 109.2 . .
C12 C11 H11A 109.2 . .
N1 C11 H11B 109.2 . .
C12 C11 H11B 109.2 . .
H11A C11 H11B 107.9 . .
C12 C12 C11 113.8(3) 2_756 .
C12 C12 H12A 108.8 2_756 .
C11 C12 H12A 108.8 . .
C12 C12 H12B 108.8 2_756 .
C11 C12 H12B 108.8 . .
H12A C12 H12B 107.7 . .
O4 C13 H13A 109.5 . .
O4 C13 H13B 109.5 . .
H13A C13 H13B 109.5 . .
O4 C13 H13C 109.5 . .
H13A C13 H13C 109.5 . .
H13B C13 H13C 109.5 . .
O5 C14 H14A 109.5 . .
O5 C14 H14B 109.5 . .
H14A C14 H14B 109.5 . .
O5 C14 H14C 109.5 . .
H14A C14 H14C 109.5 . .
H14B C14 H14C 109.5 . .

loop_
_geom_bond_atom_site_label_1
_geom_bond_atom_site_label_2
_geom_bond_distance
_geom_bond_site_symmetry_2
Ni1 O1 2.0419(19) 2_666
Ni1 O1 2.0419(19) .
Ni1 N2 2.079(2) .
Ni1 N2 2.079(2) 2_666
Ni1 O4 2.1401(19) .
Ni1 O4 2.1401(19) 2_666
N1 C8 1.342(4) .
N1 C10 1.360(4) .
N1 C11 1.465(3) .
N2 C8 1.315(3) .
N2 C9 1.367(4) .
O1 C1 1.260(3) .
O2 C1 1.262(3) .
O3 C5 1.353(3) .
O3 H3 0.8200 .
O4 C13 1.422(3) .
O4 H4 0.8200 .
O5 C14 1.375(5) .
O5 H5 0.8200 .
C1 C2 1.485(4) .
C2 C7 1.388(4) .
C2 C3 1.392(4) .
C3 C4 1.379(4) .
C3 H3A 0.9300 .
C4 C5 1.382(4) .
C4 H4A 0.9300 .
C5 C6 1.383(4) .
C6 C7 1.368(4) .
C6 H6 0.9300 .
C7 H7 0.9300 .
C8 H8 0.9300 .
C9 C10 1.348(4) .
C9 H9 0.9300 .
C10 H10 0.9300 .
C11 C12 1.517(4) .
C11 H11A 0.9700 .
C11 H11B 0.9700 .
C12 C12 1.509(6) 2_756
C12 H12A 0.9700 .
C12 H12B 0.9700 .
C13 H13A 0.9600 .
C13 H13B 0.9600 .
C13 H13C 0.9600 .
C14 H14A 0.9600 .
C14 H14B 0.9600 .
C14 H14C 0.9600 .

loop_
_geom_hbond_atom_site_label_D
_geom_hbond_atom_site_label_H
_geom_hbond_atom_site_label_A
_geom_hbond_distance_DH
_geom_hbond_distance_HA
_geom_hbond_distance_DA
_geom_hbond_angle_DHA
_geom_hbond_site_symmetry_A
O5 H5 O2 0.82 1.96 2.765(3) 168.5 2_667
O4 H4 O2 0.82 1.82 2.612(3) 162.0 2_666
O3 H3 O5 0.82 1.84 2.655(3) 173.7 2_657

loop_
_geom_torsion_atom_site_label_1
_geom_torsion_atom_site_label_2
_geom_torsion_atom_site_label_3
_geom_torsion_atom_site_label_4
_geom_torsion
_geom_torsion_site_symmetry_1
_geom_torsion_site_symmetry_4
O1 Ni1 N2 C8 176.1(2) 2_666 .
O1 Ni1 N2 C8 -3.9(2) . .
N2 Ni1 N2 C8 136(100) 2_666 .
O4 Ni1 N2 C8 -92.0(2) . .
O4 Ni1 N2 C8 88.0(2) 2_666 .
O1 Ni1 N2 C9 -7.7(2) 2_666 .
O1 Ni1 N2 C9 172.3(2) . .
N2 Ni1 N2 C9 -47(100) 2_666 .
O4 Ni1 N2 C9 84.2(2) . .
O4 Ni1 N2 C9 -95.8(2) 2_666 .
O1 Ni1 O1 C1 -20(100) 2_666 .
N2 Ni1 O1 C1 96.8(2) . .
N2 Ni1 O1 C1 -83.2(2) 2_666 .
O4 Ni1 O1 C1 -172.5(2) . .
O4 Ni1 O1 C1 7.5(2) 2_666 .
O1 Ni1 O4 C13 128.1(2) 2_666 .
O1 Ni1 O4 C13 -51.9(2) . .
N2 Ni1 O4 C13 36.8(2) . .
N2 Ni1 O4 C13 -143.2(2) 2_666 .
O4 Ni1 O4 C13 -160(100) 2_666 .
Ni1 O1 C1 O2 4.6(4) . .
Ni1 O1 C1 C2 -176.29(17) . .
O1 C1 C2 C7 -2.7(4) . .
O2 C1 C2 C7 176.4(3) . .
O1 C1 C2 C3 174.3(3) . .
O2 C1 C2 C3 -6.6(4) . .
C7 C2 C3 C4 0.1(5) . .
C1 C2 C3 C4 -176.9(3) . .
C2 C3 C4 C5 0.0(5) . .
C3 C4 C5 O3 179.0(3) . .
C3 C4 C5 C6 -0.9(5) . .
O3 C5 C6 C7 -178.3(3) . .
C4 C5 C6 C7 1.6(5) . .
C5 C6 C7 C2 -1.4(5) . .
C3 C2 C7 C6 0.5(5) . .
C1 C2 C7 C6 177.7(3) . .
C9 N2 C8 N1 -0.2(3) . .
Ni1 N2 C8 N1 176.66(17) . .
C10 N1 C8 N2 0.1(3) . .
C11 N1 C8 N2 -176.5(2) . .
C8 N2 C9 C10 0.2(3) . .
Ni1 N2 C9 C10 -176.6(2) . .
N2 C9 C10 N1 -0.2(3) . .
C8 N1 C10 C9 0.1(3) . .
C11 N1 C10 C9 176.7(3) . .
C8 N1 C11 C12 105.3(3) . .
C10 N1 C11 C12 -70.7(4) . .
N1 C11 C12 C12 -60.2(5) . 2_756
